data_7102245
loop_
_publ_author_name
'Jancik, Vojtech'
'Rasc\'on-Cruz, Fernando'
'Cea-Olivares, Raymundo'
'Toscano, Rub\'en A'

_publ_section_title
;
 Soluble, reactive and stable - unique aluminosilicate ligands and a
 heterobimetallic derivative [LAl(SLi)(micro-O)Si(OLi.2thf)(OtBu)2]2.
;
_journal_issue 43
_journal_name_full 'Chemical communications (Cambridge, England)'
_journal_page_first 4528
_journal_page_last 4530
_journal_paper_doi 10.1039/b707895a
_journal_year 2007
_chemical_formula_moiety 'C37 H61 Al N2 O4 S Si, 1/3(C6 H14)'
_chemical_formula_sum 'C39 H65.67 Al N2 O4 S Si'
_chemical_formula_weight 713.73
_chemical_name_systematic
;
?
;
_space_group_IT_number 148
_symmetry_cell_setting hexagonal
_symmetry_space_group_name_Hall '-R 3'
_symmetry_space_group_name_H-M 'R -3 :H'
_atom_sites_solution_hydrogens geom
_atom_sites_solution_primary direct
_atom_sites_solution_secondary difmap
_audit_creation_method SHELXL-97
_cell_angle_alpha 90.00
_cell_angle_beta 90.00
_cell_angle_gamma 120.00
_cell_formula_units_Z 18
_cell_length_a 31.536(5)
_cell_length_b 31.536(5)
_cell_length_c 22.246(4)
_cell_measurement_reflns_used 6189
_cell_measurement_temperature 173(2)
_cell_measurement_theta_max 24.73
_cell_measurement_theta_min 2.17
_cell_volume 19160(6)
_computing_cell_refinement 'Bruker AXS SAINT (v 7.01A, Bruker 2003)'
_computing_data_collection 'SMART V 5.625 (Bruker, 1999)'
_computing_data_reduction 'Bruker AXS SAINT (v 7.01A, Bruker 2003)'
_computing_molecular_graphics 'Bruker AXS SHELXTL (v 6.12)'
_computing_publication_material 'SHELXL-97 (Sheldrick, 1997)'
_computing_structure_refinement 'SHELXL-97 (Sheldrick, 1997)'
_computing_structure_solution 'SHELXS-97 (Sheldrick, 1990)'
_diffrn_ambient_temperature 173(2)
_diffrn_detector_area_resol_mean 0.661
_diffrn_measured_fraction_theta_full 0.995
_diffrn_measured_fraction_theta_max 0.995
_diffrn_measurement_device_type 'Bruker Smart Apex CCD diffractometer'
_diffrn_measurement_method 'omega scan'
_diffrn_radiation_monochromator graphite
_diffrn_radiation_source 'fine-focus sealed tube'
_diffrn_radiation_type MoK\a
_diffrn_radiation_wavelength 0.71073
_diffrn_reflns_av_R_equivalents 0.0859
_diffrn_reflns_av_sigmaI/netI 0.0682
_diffrn_reflns_limit_h_max 37
_diffrn_reflns_limit_h_min -37
_diffrn_reflns_limit_k_max 37
_diffrn_reflns_limit_k_min -32
_diffrn_reflns_limit_l_max 26
_diffrn_reflns_limit_l_min -26
_diffrn_reflns_number 34889
_diffrn_reflns_theta_full 25.05
_diffrn_reflns_theta_max 25.05
_diffrn_reflns_theta_min 1.75
_exptl_absorpt_coefficient_mu 0.162
_exptl_absorpt_correction_T_max 0.9765
_exptl_absorpt_correction_T_min 0.9598
_exptl_absorpt_correction_type multi-scan
_exptl_absorpt_process_details 'Sadabs, Sheldrick 1996'
_exptl_crystal_colour colorless
_exptl_crystal_density_diffrn 1.113
_exptl_crystal_density_method 'not measured'
_exptl_crystal_description prism
_exptl_crystal_F_000 6996
_exptl_crystal_size_max 0.27
_exptl_crystal_size_mid 0.23
_exptl_crystal_size_min 0.21
_refine_diff_density_max 0.426
_refine_diff_density_min -0.271
_refine_diff_density_rms 0.055
_refine_ls_extinction_method none
_refine_ls_goodness_of_fit_ref 1.016
_refine_ls_hydrogen_treatment mixed
_refine_ls_matrix_type full
_refine_ls_number_parameters 636
_refine_ls_number_reflns 7499
_refine_ls_number_restraints 479
_refine_ls_restrained_S_all 0.988
_refine_ls_R_factor_all 0.0853
_refine_ls_R_factor_gt 0.0575
_refine_ls_shift/su_max 0.001
_refine_ls_shift/su_mean 0.000
_refine_ls_structure_factor_coef Fsqd
_refine_ls_weighting_details 'calc w=1/[\s^2^(Fo^2^)+(0.0565P)^2^+27.3971P] where P=(Fo^2^+2Fc^2^)/3'
_refine_ls_weighting_scheme calc
_refine_ls_wR_factor_gt 0.1251
_refine_ls_wR_factor_ref 0.1388
_reflns_number_gt 5435
_reflns_number_total 7499
_reflns_threshold_expression >2sigma(I)
_cod_data_source_file b707895a.txt
_cod_data_source_block Compound1
_cod_depositor_comments
;
The following automatic conversions were performed:
'_symmetry_cell_setting' value 'Hexagonal' changed to 'hexagonal'
according to '/home/saulius/struct/CIF-dictionaries/cif_core.dic'
dictionary named 'cif_core.dic' version 2.4.1 from 2010-06-29.

Automatic conversion script
Id: cif_fix_enum 1527 2010-12-29 10:47:43Z saulius 
;
_cod_original_sg_symbol_Hall -R3
_cod_original_sg_symbol_H-M R-3
_cod_database_code 7102245

loop_
_symmetry_equiv_pos_as_xyz
'x, y, z'
'-y, x-y, z'
'-x+y, -x, z'
'x+2/3, y+1/3, z+1/3'
'-y+2/3, x-y+1/3, z+1/3'
'-x+y+2/3, -x+1/3, z+1/3'
'x+1/3, y+2/3, z+2/3'
'-y+1/3, x-y+2/3, z+2/3'
'-x+y+1/3, -x+2/3, z+2/3'
'-x, -y, -z'
'y, -x+y, -z'
'x-y, x, -z'
'-x+2/3, -y+1/3, -z+1/3'
'y+2/3, -x+y+1/3, -z+1/3'
'x-y+2/3, x+1/3, -z+1/3'
'-x+1/3, -y+2/3, -z+2/3'
'y+1/3, -x+y+2/3, -z+2/3'
'x-y+1/3, x+2/3, -z+2/3'

loop_
_atom_site_label
_atom_site_type_symbol
_atom_site_fract_x
_atom_site_fract_y
_atom_site_fract_z
_atom_site_U_iso_or_equiv
_atom_site_adp_type
_atom_site_occupancy
_atom_site_symmetry_multiplicity
_atom_site_calc_flag
_atom_site_refinement_flags
_atom_site_disorder_assembly
_atom_site_disorder_group
Al1 Al 0.81917(3) 0.03735(3) 0.83743(3) 0.02209(19) Uani 1 1 d . . .
Si1 Si 0.82601(3) 0.12378(3) 0.75747(3) 0.02633(19) Uani 1 1 d . . .
O1 O 0.81595(6) 0.07146(6) 0.77915(8) 0.0279(4) Uani 1 1 d . . .
N1 N 0.87857(7) 0.03622(7) 0.83819(9) 0.0252(5) Uani 1 1 d . . .
C1 C 0.92766(10) -0.00202(12) 0.86608(15) 0.0452(8) Uani 1 1 d . . .
H1A H 0.9531 0.0242 0.8416 0.068 Uiso 1 1 calc R . .
H1B H 0.9243 -0.0335 0.8543 0.068 Uiso 1 1 calc R . .
H1C H 0.9368 0.0042 0.9086 0.068 Uiso 1 1 calc R . .
S1 S 0.80703(3) 0.06115(3) 0.92667(3) 0.0388(2) Uani 1 1 d . . .
H1 H 0.8212(11) 0.1053(11) 0.9069(13) 0.058 Uiso 1 1 d . . .
O2 O 0.84242(7) 0.15836(6) 0.81687(8) 0.0348(5) Uani 1 1 d . . .
N2 N 0.77651(7) -0.03065(7) 0.82962(9) 0.0231(5) Uani 1 1 d . . .
C2 C 0.87978(10) -0.00342(10) 0.85642(12) 0.0286(6) Uani 1 1 d . . .
O3 O 0.77819(6) 0.12189(6) 0.72593(8) 0.0295(4) Uani 1 1 d . A .
C3 C 0.83738(10) -0.04817(10) 0.86681(12) 0.0312(6) Uani 1 1 d . . .
H3A H 0.8418(10) -0.0728(10) 0.8819(12) 0.037 Uiso 1 1 d . . .
O4 O 0.86761(7) 0.14424(7) 0.70615(9) 0.0371(5) Uani 1 1 d D . .
H2 H 0.8710(12) 0.1641(10) 0.6833(13) 0.056 Uiso 1 1 d D . .
C4 C 0.78957(9) -0.06228(9) 0.85048(11) 0.0270(6) Uani 1 1 d . . .
C5 C 0.75232(10) -0.11596(10) 0.85640(14) 0.0376(7) Uani 1 1 d . . .
H5A H 0.7336 -0.1277 0.8189 0.056 Uiso 1 1 calc R . .
H5B H 0.7300 -0.1207 0.8896 0.056 Uiso 1 1 calc R . .
H5C H 0.7691 -0.1344 0.8645 0.056 Uiso 1 1 calc R . .
C6 C 0.72727(9) -0.05097(9) 0.80439(11) 0.0247(6) Uani 1 1 d . . .
C7 C 0.68734(9) -0.06286(9) 0.84242(12) 0.0278(6) Uani 1 1 d . . .
C8 C 0.64127(10) -0.08258(10) 0.81563(13) 0.0359(7) Uani 1 1 d . . .
H8A H 0.6136 -0.0904 0.8400 0.043 Uiso 1 1 calc R . .
C9 C 0.63504(11) -0.09093(11) 0.75480(14) 0.0413(7) Uani 1 1 d . . .
H9A H 0.6032 -0.1049 0.7378 0.050 Uiso 1 1 calc R . .
C10 C 0.67477(10) -0.07910(10) 0.71821(13) 0.0363(7) Uani 1 1 d . . .
H10A H 0.6700 -0.0851 0.6762 0.044 Uiso 1 1 calc R . .
C11 C 0.72177(10) -0.05843(9) 0.74198(12) 0.0294(6) Uani 1 1 d . . .
C12 C 0.76484(10) -0.04515(11) 0.70048(12) 0.0361(7) Uani 1 1 d . . .
H12A H 0.7944 -0.0180 0.7204 0.043 Uiso 1 1 calc R . .
C13 C 0.75990(15) -0.02613(16) 0.64017(16) 0.0737(12) Uani 1 1 d . . .
H13A H 0.7908 -0.0131 0.6181 0.111 Uiso 1 1 calc R . .
H13B H 0.7520 0.0000 0.6461 0.111 Uiso 1 1 calc R . .
H13C H 0.7336 -0.0529 0.6171 0.111 Uiso 1 1 calc R . .
C14 C 0.77447(18) -0.08702(16) 0.69249(19) 0.0876(15) Uani 1 1 d . . .
H14A H 0.8025 -0.0770 0.6655 0.131 Uiso 1 1 calc R . .
H14B H 0.7455 -0.1151 0.6751 0.131 Uiso 1 1 calc R . .
H14C H 0.7818 -0.0962 0.7316 0.131 Uiso 1 1 calc R . .
C15 C 0.69193(10) -0.05471(11) 0.90963(12) 0.0365(7) Uani 1 1 d . . .
H15A H 0.7268 -0.0425 0.9209 0.044 Uiso 1 1 calc R . .
C16 C 0.67925(12) -0.01555(13) 0.92751(15) 0.0532(9) Uani 1 1 d . . .
H16A H 0.6981 0.0137 0.9027 0.080 Uiso 1 1 calc R . .
H16B H 0.6874 -0.0070 0.9700 0.080 Uiso 1 1 calc R . .
H16C H 0.6442 -0.0282 0.9214 0.080 Uiso 1 1 calc R . .
C17 C 0.65983(12) -0.10187(13) 0.94536(15) 0.0607(10) Uani 1 1 d . . .
H17A H 0.6670 -0.1274 0.9326 0.091 Uiso 1 1 calc R . .
H17B H 0.6252 -0.1129 0.9379 0.091 Uiso 1 1 calc R . .
H17C H 0.6668 -0.0954 0.9884 0.091 Uiso 1 1 calc R . .
C18 C 0.92372(9) 0.07953(10) 0.82041(12) 0.0280(6) Uani 1 1 d . . .
C19 C 0.95163(10) 0.11603(10) 0.86295(12) 0.0314(6) Uani 1 1 d . . .
C20 C 0.99224(10) 0.15846(11) 0.84184(14) 0.0396(7) Uani 1 1 d . . .
H20O H 1.0115 0.1839 0.8695 0.048 Uiso 1 1 calc R . .
C21 C 1.00535(11) 0.16463(12) 0.78201(14) 0.0459(8) Uani 1 1 d . . .
H21A H 1.0330 0.1942 0.7688 0.055 Uiso 1 1 calc R . .
C22 C 0.97843(11) 0.12794(12) 0.74127(14) 0.0421(8) Uani 1 1 d . . .
H22A H 0.9883 0.1320 0.7003 0.051 Uiso 1 1 calc R . .
C23 C 0.93685(9) 0.08487(10) 0.75932(12) 0.0313(6) Uani 1 1 d . . .
C24 C 0.90892(11) 0.04438(12) 0.71366(13) 0.0429(8) Uani 1 1 d . . .
H24A H 0.8764 0.0209 0.7317 0.051 Uiso 1 1 calc R . .
C25 C 0.89927(14) 0.06270(14) 0.65507(15) 0.0610(10) Uani 1 1 d . . .
H25A H 0.8773 0.0347 0.6299 0.092 Uiso 1 1 calc R . .
H25B H 0.9303 0.0827 0.6339 0.092 Uiso 1 1 calc R . .
H25C H 0.8840 0.0825 0.6636 0.092 Uiso 1 1 calc R . .
C26 C 0.9349(2) 0.01619(17) 0.7002(2) 0.0994(17) Uani 1 1 d . . .
H26A H 0.9153 -0.0103 0.6719 0.149 Uiso 1 1 calc R . .
H26B H 0.9392 0.0023 0.7375 0.149 Uiso 1 1 calc R . .
H26C H 0.9670 0.0383 0.6824 0.149 Uiso 1 1 calc R . .
C27 C 0.94104(10) 0.11030(11) 0.93017(12) 0.0364(7) Uani 1 1 d . . .
H27A H 0.9102 0.0785 0.9368 0.044 Uiso 1 1 calc R . .
C28 C 0.93374(12) 0.15107(11) 0.95596(15) 0.0490(8) Uani 1 1 d . . .
H28A H 0.9080 0.1528 0.9334 0.073 Uiso 1 1 calc R . .
H28B H 0.9644 0.1824 0.9527 0.073 Uiso 1 1 calc R . .
H28C H 0.9242 0.1442 0.9983 0.073 Uiso 1 1 calc R . .
C29 C 0.98237(12) 0.10882(14) 0.96491(15) 0.0572(10) Uani 1 1 d . . .
H29A H 0.9883 0.0837 0.9475 0.086 Uiso 1 1 calc R . .
H29B H 0.9729 0.1010 1.0072 0.086 Uiso 1 1 calc R . .
H29C H 1.0123 0.1408 0.9623 0.086 Uiso 1 1 calc R . .
C30 C 0.86792(11) 0.21097(10) 0.82398(13) 0.0401(7) Uani 1 1 d . . .
C31 C 0.85308(14) 0.21955(12) 0.88558(15) 0.0566(9) Uani 1 1 d . . .
H31A H 0.8606 0.2016 0.9158 0.085 Uiso 1 1 calc R . .
H31B H 0.8179 0.2079 0.8859 0.085 Uiso 1 1 calc R . .
H31C H 0.8712 0.2546 0.8948 0.085 Uiso 1 1 calc R . .
C32 C 0.92252(12) 0.22935(13) 0.82174(18) 0.0634(10) Uani 1 1 d . . .
H32A H 0.9311 0.2223 0.7821 0.095 Uiso 1 1 calc R . .
H32B H 0.9310 0.2129 0.8528 0.095 Uiso 1 1 calc R . .
H32C H 0.9406 0.2648 0.8288 0.095 Uiso 1 1 calc R . .
C33 C 0.85326(14) 0.23465(11) 0.77553(15) 0.0564(10) Uani 1 1 d . . .
H33A H 0.8638 0.2291 0.7363 0.085 Uiso 1 1 calc R . .
H33B H 0.8689 0.2699 0.7832 0.085 Uiso 1 1 calc R . .
H33C H 0.8176 0.2203 0.7757 0.085 Uiso 1 1 calc R . .
C34 C 0.72793(10) 0.10010(10) 0.74680(12) 0.0323(6) Uani 1 1 d D . .
C35 C 0.70348(19) 0.1200(2) 0.7067(2) 0.0560(14) Uani 0.891(9) 1 d PDU A 1
H35A H 0.7197 0.1557 0.7115 0.084 Uiso 0.891(9) 1 calc PR A 1
H35B H 0.6689 0.1053 0.7179 0.084 Uiso 0.891(9) 1 calc PR A 1
H35C H 0.7060 0.1120 0.6648 0.084 Uiso 0.891(9) 1 calc PR A 1
C36 C 0.70393(14) 0.04484(13) 0.7383(2) 0.0504(13) Uani 0.891(9) 1 d PDU A 1
H36A H 0.7083 0.0377 0.6967 0.076 Uiso 0.891(9) 1 calc PR A 1
H36B H 0.6689 0.0295 0.7473 0.076 Uiso 0.891(9) 1 calc PR A 1
H36C H 0.7191 0.0319 0.7656 0.076 Uiso 0.891(9) 1 calc PR A 1
C37 C 0.72562(15) 0.1115(2) 0.81233(18) 0.0539(13) Uani 0.891(9) 1 d PDU A 1
H37A H 0.7422 0.0982 0.8367 0.081 Uiso 0.891(9) 1 calc PR A 1
H37B H 0.6913 0.0965 0.8249 0.081 Uiso 0.891(9) 1 calc PR A 1
H37C H 0.7418 0.1470 0.8179 0.081 Uiso 0.891(9) 1 calc PR A 1
C36A C 0.6973(16) 0.0978(16) 0.6935(15) 0.068(12) Uani 0.109(9) 1 d PDU A 2
H36D H 0.7136 0.1292 0.6721 0.103 Uiso 0.109(9) 1 calc PR A 2
H36E H 0.6650 0.0911 0.7074 0.103 Uiso 0.109(9) 1 calc PR A 2
H36F H 0.6934 0.0716 0.6663 0.103 Uiso 0.109(9) 1 calc PR A 2
C37A C 0.7090(13) 0.0523(10) 0.7797(19) 0.065(9) Uani 0.109(9) 1 d PDU A 2
H37D H 0.7153 0.0300 0.7557 0.097 Uiso 0.109(9) 1 calc PR A 2
H37E H 0.6737 0.0377 0.7862 0.097 Uiso 0.109(9) 1 calc PR A 2
H37F H 0.7256 0.0582 0.8185 0.097 Uiso 0.109(9) 1 calc PR A 2
C35A C 0.7299(12) 0.1391(11) 0.7901(17) 0.063(9) Uani 0.109(9) 1 d PDU A 2
H35D H 0.7553 0.1469 0.8204 0.094 Uiso 0.109(9) 1 calc PR A 2
H35E H 0.6981 0.1264 0.8100 0.094 Uiso 0.109(9) 1 calc PR A 2
H35F H 0.7376 0.1687 0.7675 0.094 Uiso 0.109(9) 1 calc PR A 2
C101 C 0.8280(11) 0.4610(8) 0.7879(15) 0.100(6) Uani 0.1523(12) 1 d PDU B -1
H10B H 0.8164 0.4831 0.7750 0.149 Uiso 0.1523(12) 1 calc PR B -1
H10C H 0.8460 0.4564 0.7549 0.149 Uiso 0.1523(12) 1 calc PR B -1
H10D H 0.8498 0.4751 0.8226 0.149 Uiso 0.1523(12) 1 calc PR B -1
C102 C 0.7854(9) 0.4128(9) 0.8049(14) 0.096(5) Uani 0.1523(12) 1 d PDU B -1
H10E H 0.7616 0.3996 0.7714 0.115 Uiso 0.1523(12) 1 calc PR B -1
H10F H 0.7688 0.4164 0.8406 0.115 Uiso 0.1523(12) 1 calc PR B -1
C103 C 0.8044(8) 0.3787(8) 0.8187(15) 0.095(4) Uani 0.1523(12) 1 d PDU B -1
H10G H 0.8209 0.3750 0.7829 0.114 Uiso 0.1523(12) 1 calc PR B -1
H10H H 0.8284 0.3921 0.8519 0.114 Uiso 0.1523(12) 1 calc PR B -1
C104 C 0.7623(8) 0.3301(8) 0.8364(13) 0.094(5) Uani 0.1523(12) 1 d PDU B -1
H10I H 0.7395 0.3156 0.8020 0.112 Uiso 0.1523(12) 1 calc PR B -1
H10J H 0.7442 0.3343 0.8700 0.112 Uiso 0.1523(12) 1 calc PR B -1
C105 C 0.7806(9) 0.2964(9) 0.8552(14) 0.093(5) Uani 0.1523(12) 1 d PDU B -1
H10K H 0.7961 0.2895 0.8208 0.111 Uiso 0.1523(12) 1 calc PR B -1
H10L H 0.8051 0.3114 0.8877 0.111 Uiso 0.1523(12) 1 calc PR B -1
C106 C 0.7372(11) 0.2502(9) 0.8768(12) 0.096(6) Uani 0.1523(12) 1 d PDU B -1
H10M H 0.7477 0.2273 0.8903 0.144 Uiso 0.1523(12) 1 calc PR B -1
H10N H 0.7135 0.2354 0.8439 0.144 Uiso 0.1523(12) 1 calc PR B -1
H10O H 0.7218 0.2577 0.9103 0.144 Uiso 0.1523(12) 1 calc PR B -1
C201 C 0.828(3) 0.442(3) 0.778(4) 0.095(6) Uani 0.063(4) 1 d PDU C -2
H20A H 0.8600 0.4719 0.7835 0.143 Uiso 0.063(4) 1 calc PR C -2
H20B H 0.8148 0.4425 0.7387 0.143 Uiso 0.063(4) 1 calc PR C -2
H20C H 0.8326 0.4134 0.7809 0.143 Uiso 0.063(4) 1 calc PR C -2
C202 C 0.794(3) 0.439(2) 0.826(3) 0.096(5) Uani 0.063(4) 1 d PDU C -2
H20D H 0.7741 0.4536 0.8117 0.115 Uiso 0.063(4) 1 calc PR C -2
H20E H 0.8123 0.4573 0.8623 0.115 Uiso 0.063(4) 1 calc PR C -2
C203 C 0.7615(17) 0.386(2) 0.840(3) 0.095(5) Uani 0.063(4) 1 d PDU C -2
H20F H 0.7567 0.3813 0.8843 0.115 Uiso 0.063(4) 1 calc PR C -2
H20G H 0.7291 0.3735 0.8212 0.115 Uiso 0.063(4) 1 calc PR C -2
C204 C 0.785(3) 0.358(2) 0.817(2) 0.095(5) Uani 0.063(4) 1 d PDU C -2
H20H H 0.8172 0.3809 0.7997 0.114 Uiso 0.063(4) 1 calc PR C -2
H20I H 0.7642 0.3352 0.7853 0.114 Uiso 0.063(4) 1 calc PR C -2
C205 C 0.791(2) 0.330(2) 0.867(3) 0.094(5) Uani 0.063(4) 1 d PDU C -2
H20J H 0.8102 0.3144 0.8527 0.113 Uiso 0.063(4) 1 calc PR C -2
H20K H 0.8087 0.3514 0.9012 0.113 Uiso 0.063(4) 1 calc PR C -2
C206 C 0.741(3) 0.291(2) 0.886(3) 0.094(7) Uani 0.063(4) 1 d PDU C -2
H20L H 0.7438 0.2734 0.9209 0.141 Uiso 0.063(4) 1 calc PR C -2
H20M H 0.7253 0.2678 0.8529 0.141 Uiso 0.063(4) 1 calc PR C -2
H20N H 0.7218 0.3062 0.8967 0.141 Uiso 0.063(4) 1 calc PR C -2
C301 C 0.7514(12) 0.3976(16) 0.7710(16) 0.102(6) Uani 0.118(4) 1 d PDU D -3
H30A H 0.7369 0.3910 0.7307 0.153 Uiso 0.118(4) 1 calc PR D -3
H30B H 0.7370 0.4129 0.7957 0.153 Uiso 0.118(4) 1 calc PR D -3
H30C H 0.7449 0.3667 0.7897 0.153 Uiso 0.118(4) 1 calc PR D -3
C302 C 0.8054(13) 0.4312(13) 0.7665(18) 0.097(5) Uani 0.118(4) 1 d PDU D -3
H30D H 0.8141 0.4654 0.7755 0.116 Uiso 0.118(4) 1 calc PR D -3
H30E H 0.8174 0.4300 0.7257 0.116 Uiso 0.118(4) 1 calc PR D -3
C303 C 0.8267(11) 0.4123(13) 0.8128(16) 0.096(5) Uani 0.118(4) 1 d PDU D -3
H30F H 0.8523 0.4070 0.7943 0.115 Uiso 0.118(4) 1 calc PR D -3
H30G H 0.8417 0.4362 0.8459 0.115 Uiso 0.118(4) 1 calc PR D -3
C304 C 0.7859(12) 0.3649(14) 0.8364(16) 0.094(5) Uani 0.118(4) 1 d PDU D -3
H30H H 0.7738 0.3707 0.8748 0.113 Uiso 0.118(4) 1 calc PR D -3
H30I H 0.7584 0.3511 0.8073 0.113 Uiso 0.118(4) 1 calc PR D -3
C305 C 0.8036(13) 0.3293(14) 0.8461(16) 0.094(5) Uani 0.118(4) 1 d PDU D -3
H30J H 0.8013 0.3118 0.8082 0.112 Uiso 0.118(4) 1 calc PR D -3
H30K H 0.8382 0.3468 0.8593 0.112 Uiso 0.118(4) 1 calc PR D -3
C306 C 0.7721(17) 0.2940(14) 0.8930(19) 0.096(6) Uani 0.118(4) 1 d PDU D -3
H30L H 0.7928 0.2916 0.9242 0.144 Uiso 0.118(4) 1 calc PR D -3
H30M H 0.7516 0.2617 0.8748 0.144 Uiso 0.118(4) 1 calc PR D -3
H30N H 0.7511 0.3053 0.9111 0.144 Uiso 0.118(4) 1 calc PR D -3

loop_
_atom_site_aniso_label
_atom_site_aniso_U_11
_atom_site_aniso_U_22
_atom_site_aniso_U_33
_atom_site_aniso_U_23
_atom_site_aniso_U_13
_atom_site_aniso_U_12
Al1 0.0216(4) 0.0221(4) 0.0220(4) 0.0015(3) 0.0006(3) 0.0105(3)
Si1 0.0271(4) 0.0252(4) 0.0263(4) 0.0039(3) 0.0010(3) 0.0128(3)
O1 0.0288(10) 0.0242(10) 0.0311(10) 0.0024(8) -0.0005(8) 0.0135(8)
N1 0.0238(12) 0.0265(12) 0.0249(11) -0.0001(9) -0.0005(9) 0.0122(10)
C1 0.0334(17) 0.0459(19) 0.063(2) 0.0121(16) 0.0010(15) 0.0251(16)
S1 0.0381(4) 0.0453(5) 0.0322(4) -0.0068(3) 0.0046(3) 0.0201(4)
O2 0.0407(12) 0.0260(10) 0.0329(11) -0.0004(8) -0.0031(9) 0.0130(9)
N2 0.0230(11) 0.0239(11) 0.0231(11) 0.0009(9) -0.0010(9) 0.0122(10)
C2 0.0286(15) 0.0339(16) 0.0272(14) 0.0010(12) -0.0020(11) 0.0185(13)
O3 0.0275(10) 0.0325(11) 0.0291(10) 0.0065(8) 0.0032(8) 0.0155(9)
C3 0.0352(17) 0.0292(16) 0.0363(16) 0.0061(12) -0.0011(13) 0.0213(14)
O4 0.0362(11) 0.0408(13) 0.0377(12) 0.0152(9) 0.0109(9) 0.0217(10)
C4 0.0305(15) 0.0246(14) 0.0251(14) -0.0004(11) -0.0001(11) 0.0130(12)
C5 0.0352(17) 0.0242(15) 0.0525(19) 0.0035(13) 0.0007(14) 0.0143(13)
C6 0.0223(14) 0.0184(13) 0.0302(14) 0.0018(11) -0.0025(11) 0.0078(11)
C7 0.0246(14) 0.0246(14) 0.0320(15) 0.0031(11) -0.0007(12) 0.0105(12)
C8 0.0256(15) 0.0337(16) 0.0427(18) 0.0051(13) 0.0014(13) 0.0106(13)
C9 0.0289(16) 0.0376(18) 0.0463(19) 0.0027(14) -0.0104(14) 0.0083(14)
C10 0.0362(17) 0.0332(16) 0.0317(16) -0.0003(13) -0.0086(13) 0.0115(14)
C11 0.0309(15) 0.0231(14) 0.0283(15) -0.0014(11) -0.0051(12) 0.0089(12)
C12 0.0332(16) 0.0432(18) 0.0261(15) -0.0048(13) -0.0016(12) 0.0147(14)
C13 0.080(3) 0.107(3) 0.047(2) 0.035(2) 0.026(2) 0.055(3)
C14 0.126(4) 0.099(3) 0.077(3) 0.022(3) 0.046(3) 0.085(3)
C15 0.0253(15) 0.0450(18) 0.0322(16) 0.0044(13) 0.0048(12) 0.0122(14)
C16 0.0405(19) 0.071(2) 0.050(2) -0.0132(18) 0.0048(16) 0.0289(18)
C17 0.047(2) 0.075(3) 0.044(2) 0.0225(18) 0.0105(16) 0.0183(19)
C18 0.0218(14) 0.0291(15) 0.0337(15) 0.0021(12) 0.0013(12) 0.0131(12)
C19 0.0240(15) 0.0344(16) 0.0369(16) 0.0001(13) -0.0011(12) 0.0155(13)
C20 0.0255(16) 0.0386(17) 0.0444(18) -0.0029(14) -0.0003(13) 0.0084(14)
C21 0.0286(17) 0.0406(19) 0.054(2) 0.0085(16) 0.0076(15) 0.0064(15)
C22 0.0338(17) 0.053(2) 0.0346(17) 0.0091(15) 0.0084(13) 0.0182(16)
C23 0.0236(14) 0.0371(16) 0.0319(15) 0.0028(12) 0.0018(12) 0.0141(13)
C24 0.0401(18) 0.0470(19) 0.0323(17) -0.0002(14) 0.0071(14) 0.0149(15)
C25 0.082(3) 0.075(3) 0.043(2) -0.0171(18) -0.0161(18) 0.053(2)
C26 0.168(5) 0.098(4) 0.081(3) -0.041(3) -0.050(3) 0.104(4)
C27 0.0275(15) 0.0429(18) 0.0344(16) -0.0039(13) -0.0009(12) 0.0143(14)
C28 0.0399(19) 0.0445(19) 0.054(2) -0.0145(16) 0.0011(15) 0.0145(16)
C29 0.047(2) 0.089(3) 0.0398(19) -0.0010(18) -0.0049(16) 0.037(2)
C30 0.0463(19) 0.0255(16) 0.0399(17) -0.0054(13) -0.0070(14) 0.0115(14)
C31 0.076(3) 0.041(2) 0.047(2) -0.0122(16) -0.0092(18) 0.0260(19)
C32 0.047(2) 0.045(2) 0.074(3) -0.0025(18) -0.0038(19) 0.0048(17)
C33 0.083(3) 0.0296(18) 0.052(2) -0.0038(15) -0.0163(19) 0.0244(18)
C34 0.0243(15) 0.0343(16) 0.0357(16) 0.0064(13) 0.0044(12) 0.0126(13)
C35 0.032(3) 0.067(4) 0.074(3) 0.033(3) 0.013(2) 0.028(3)
C36 0.036(2) 0.036(2) 0.072(3) 0.003(2) -0.002(2) 0.0125(17)
C37 0.037(2) 0.068(3) 0.045(2) 0.000(2) 0.0166(18) 0.018(2)
C36A 0.043(15) 0.064(19) 0.077(17) 0.037(16) 0.015(14) 0.010(16)
C37A 0.041(14) 0.046(14) 0.095(18) 0.027(15) 0.016(15) 0.013(12)
C35A 0.030(13) 0.075(17) 0.062(16) 0.001(14) 0.023(13) 0.010(14)
C101 0.097(11) 0.158(12) 0.057(10) -0.049(9) -0.024(8) 0.074(9)
C102 0.095(10) 0.157(12) 0.053(8) -0.051(8) -0.019(7) 0.077(9)
C103 0.094(10) 0.157(12) 0.051(8) -0.052(8) -0.019(6) 0.077(8)
C104 0.094(10) 0.158(12) 0.049(8) -0.051(8) -0.018(7) 0.078(8)
C105 0.092(10) 0.159(12) 0.048(8) -0.051(8) -0.019(7) 0.079(9)
C106 0.099(11) 0.159(13) 0.046(10) -0.049(9) -0.021(9) 0.077(9)
C201 0.094(11) 0.156(13) 0.054(10) -0.051(10) -0.020(8) 0.076(10)
C202 0.095(10) 0.158(12) 0.053(8) -0.051(9) -0.020(7) 0.076(9)
C203 0.095(10) 0.158(12) 0.052(8) -0.051(8) -0.020(7) 0.077(9)
C204 0.094(10) 0.158(12) 0.051(8) -0.051(8) -0.019(6) 0.076(9)
C205 0.093(10) 0.158(12) 0.050(8) -0.052(8) -0.019(7) 0.077(9)
C206 0.094(11) 0.159(13) 0.049(10) -0.051(9) -0.018(8) 0.078(10)
C301 0.097(10) 0.159(14) 0.061(10) -0.046(11) -0.024(8) 0.073(10)
C302 0.096(10) 0.157(12) 0.055(8) -0.050(8) -0.019(7) 0.077(9)
C303 0.095(10) 0.158(12) 0.053(8) -0.051(8) -0.019(6) 0.076(9)
C304 0.094(10) 0.157(12) 0.050(8) -0.052(8) -0.018(6) 0.077(8)
C305 0.093(10) 0.158(12) 0.050(8) -0.052(8) -0.019(7) 0.077(9)
C306 0.093(11) 0.160(13) 0.052(9) -0.049(9) -0.021(8) 0.077(10)

loop_
_atom_type_symbol
_atom_type_description
_atom_type_scat_dispersion_real
_atom_type_scat_dispersion_imag
_atom_type_scat_source
C C 0.0033 0.0016 'International Tables Vol C Tables 4.2.6.8 and 6.1.1.4'
H H 0.0000 0.0000 'International Tables Vol C Tables 4.2.6.8 and 6.1.1.4'
N N 0.0061 0.0033 'International Tables Vol C Tables 4.2.6.8 and 6.1.1.4'
O O 0.0106 0.0060 'International Tables Vol C Tables 4.2.6.8 and 6.1.1.4'
Al Al 0.0645 0.0514 'International Tables Vol C Tables 4.2.6.8 and 6.1.1.4'
Si Si 0.0817 0.0704 'International Tables Vol C Tables 4.2.6.8 and 6.1.1.4'
S S 0.1246 0.1234 'International Tables Vol C Tables 4.2.6.8 and 6.1.1.4'

loop_
_geom_angle_atom_site_label_1
_geom_angle_atom_site_label_2
_geom_angle_atom_site_label_3
_geom_angle
O1 Al1 N2 114.22(9)
O1 Al1 N1 112.78(9)
N2 Al1 N1 97.45(9)
O1 Al1 S1 112.85(7)
N2 Al1 S1 108.72(7)
N1 Al1 S1 109.74(7)
O1 Si1 O4 109.28(10)
O1 Si1 O2 106.31(10)
O4 Si1 O2 112.67(11)
O1 Si1 O3 112.93(10)
O4 Si1 O3 105.19(10)
O2 Si1 O3 110.58(10)
Si1 O1 Al1 146.46(12)
C2 N1 C18 119.4(2)
C2 N1 Al1 120.90(17)
C18 N1 Al1 119.67(16)
C30 O2 Si1 131.84(17)
C4 N2 C6 117.5(2)
C4 N2 Al1 120.35(17)
C6 N2 Al1 122.07(16)
N1 C2 C3 122.5(2)
N1 C2 C1 121.0(2)
C3 C2 C1 116.5(2)
C34 O3 Si1 130.36(16)
C4 C3 C2 128.2(3)
N2 C4 C3 122.7(2)
N2 C4 C5 120.6(2)
C3 C4 C5 116.6(2)
C7 C6 C11 122.1(2)
C7 C6 N2 120.0(2)
C11 C6 N2 117.9(2)
C8 C7 C6 117.2(2)
C8 C7 C15 119.2(2)
C6 C7 C15 123.6(2)
C9 C8 C7 121.5(3)
C8 C9 C10 120.4(3)
C9 C10 C11 120.9(3)
C10 C11 C6 117.9(3)
C10 C11 C12 119.7(2)
C6 C11 C12 122.5(2)
C14 C12 C13 110.5(3)
C14 C12 C11 112.0(3)
C13 C12 C11 113.2(3)
C7 C15 C16 110.7(2)
C7 C15 C17 112.7(3)
C16 C15 C17 109.6(3)
C23 C18 C19 121.7(2)
C23 C18 N1 117.9(2)
C19 C18 N1 120.3(2)
C20 C19 C18 117.2(3)
C20 C19 C27 119.1(3)
C18 C19 C27 123.5(2)
C21 C20 C19 121.9(3)
C22 C21 C20 120.1(3)
C21 C22 C23 120.9(3)
C22 C23 C18 118.2(3)
C22 C23 C24 119.6(3)
C18 C23 C24 122.2(2)
C26 C24 C25 109.0(3)
C26 C24 C23 111.7(3)
C25 C24 C23 113.4(3)
C19 C27 C28 112.7(3)
C19 C27 C29 111.0(2)
C28 C27 C29 108.9(3)
O2 C30 C33 110.9(2)
O2 C30 C31 105.1(2)
C33 C30 C31 111.0(3)
O2 C30 C32 108.0(3)
C33 C30 C32 110.9(3)
C31 C30 C32 110.7(3)
O3 C34 C37A 115.0(14)
O3 C34 C35 106.2(3)
C37A C34 C35 132.5(14)
O3 C34 C36A 107(2)
C37A C34 C36A 114.2(16)
O3 C34 C37 111.5(2)
C37A C34 C37 74.1(17)
C35 C34 C37 112.1(3)
C36A C34 C37 132(2)
O3 C34 C36 107.6(2)
C35 C34 C36 109.8(3)
C36A C34 C36 84.7(16)
C37 C34 C36 109.6(3)
O3 C34 C35A 102.9(12)
C37A C34 C35A 109.5(15)
C35 C34 C35A 82.1(17)
C36A C34 C35A 107.5(16)
C36 C34 C35A 142.1(14)
C101 C102 C103 107.7(10)
C104 C103 C102 108.8(11)
C103 C104 C105 110.0(11)
C106 C105 C104 106.8(10)
C201 C202 C203 106.5(14)
C204 C203 C202 109.2(15)
C203 C204 C205 110.6(16)
C206 C205 C204 107.2(14)
C301 C302 C303 104.3(12)
C304 C303 C302 107.8(14)
C305 C304 C303 110.0(15)
C306 C305 C304 107.7(14)

loop_
_geom_bond_atom_site_label_1
_geom_bond_atom_site_label_2
_geom_bond_distance
Al1 O1 1.7195(18)
Al1 N2 1.885(2)
Al1 N1 1.891(2)
Al1 S1 2.2221(11)
Si1 O1 1.5914(18)
Si1 O4 1.611(2)
Si1 O2 1.6244(19)
Si1 O3 1.6370(18)
N1 C2 1.333(3)
N1 C18 1.451(3)
C1 C2 1.504(4)
O2 C30 1.446(3)
N2 C4 1.338(3)
N2 C6 1.463(3)
C2 C3 1.395(4)
O3 C34 1.453(3)
C3 C4 1.390(4)
C4 C5 1.508(4)
C6 C7 1.404(4)
C6 C11 1.404(4)
C7 C8 1.396(4)
C7 C15 1.512(4)
C8 C9 1.374(4)
C9 C10 1.380(4)
C10 C11 1.391(4)
C11 C12 1.518(4)
C12 C14 1.506(5)
C12 C13 1.509(4)
C15 C16 1.529(4)
C15 C17 1.537(4)
C18 C23 1.406(4)
C18 C19 1.408(4)
C19 C20 1.392(4)
C19 C27 1.523(4)
C20 C21 1.378(4)
C21 C22 1.378(4)
C22 C23 1.394(4)
C23 C24 1.521(4)
C24 C26 1.509(5)
C24 C25 1.517(4)
C27 C28 1.527(4)
C27 C29 1.536(4)
C30 C33 1.509(4)
C30 C31 1.516(4)
C30 C32 1.518(5)
C34 C37A 1.503(14)
C34 C35 1.506(5)
C34 C36A 1.508(14)
C34 C37 1.512(4)
C34 C36 1.525(4)
C34 C35A 1.538(14)
C101 C102 1.489(8)
C102 C103 1.499(8)
C103 C104 1.494(10)
C104 C105 1.500(8)
C105 C106 1.493(8)
C201 C202 1.490(11)
C202 C203 1.502(11)
C203 C204 1.491(14)
C204 C205 1.498(11)
C205 C206 1.490(11)
C301 C302 1.494(11)
C302 C303 1.505(11)
C303 C304 1.498(14)
C304 C305 1.497(11)
C305 C306 1.487(11)

loop_
_geom_hbond_atom_site_label_D
_geom_hbond_atom_site_label_H
_geom_hbond_atom_site_label_A
_geom_hbond_distance_DH
_geom_hbond_distance_HA
_geom_hbond_distance_DA
_geom_hbond_angle_DHA
_geom_hbond_site_symmetry_A
S1 H1 O2 1.31(3) 2.48(3) 3.632(2) 145.4(19) .
O4 H2 O3 0.771(17) 2.136(19) 2.891(3) 166(3) 13_656
